data_1545564
loop_
_publ_author_name
'Zhu, Zi-Qi'
'Shen, Yang'
'Liu, Jin-Xi'
'Tao, Ji-Yu'
'Shi, Feng'

_publ_section_title
;
 Enantioselective Direct \a-Arylation of Pyrazol-5-ones with
 2-Indolylmethanols via Organo-Metal Cooperative Catalysis.
;
_journal_issue 7
_journal_name_full 'Organic letters'
_journal_page_first 1542
_journal_page_last 1545
_journal_paper_doi 10.1021/acs.orglett.7b00351
_journal_volume 19
_journal_year 2017
_chemical_absolute_configuration ad
_chemical_formula_sum 'C38 H31 N3 O'
_chemical_formula_weight 545.66
_chemical_name_systematic
; 
 ? 
;
_space_group_crystal_system orthorhombic
_space_group_IT_number 19
_space_group_name_Hall 'P 2ac 2ab'
_space_group_name_H-M_alt 'P 21 21 21'
_symmetry_space_group_name_Hall 'P 2ac 2ab'
_symmetry_space_group_name_H-M 'P 21 21 21'
_atom_sites_solution_hydrogens mixed
_audit_creation_method SHELXL-2013
_cell_angle_alpha 90
_cell_angle_beta 90
_cell_angle_gamma 90
_cell_formula_units_Z 4
_cell_length_a 10.3342(4)
_cell_length_b 12.1948(5)
_cell_length_c 23.5406(10)
_cell_measurement_reflns_used 9976
_cell_measurement_temperature 273(2)
_cell_measurement_theta_max 138.124
_cell_measurement_theta_min 7.511
_cell_volume 2966.7(2)
_computing_cell_refinement 'Bruker SAINT'
_computing_data_collection 'Bruker APEX2'
_computing_data_reduction 'Bruker SAINT'
_computing_molecular_graphics 'Bruker SHELXTL'
_computing_publication_material 'Bruker SHELXTL'
_computing_structure_refinement 'SHELXL-2013 (Sheldrick, 2013)'
_computing_structure_solution 'SHELXS-97 (Sheldrick, 2008)'
_diffrn_ambient_temperature 273(2)
_diffrn_measured_fraction_theta_full 0.944
_diffrn_measured_fraction_theta_max 0.980
_diffrn_measurement_device_type 'Bruker APEX-II CCD'
_diffrn_measurement_method '\f and \w scans'
_diffrn_radiation_type CuK\a
_diffrn_radiation_wavelength 1.54178
_diffrn_reflns_av_R_equivalents 0.0464
_diffrn_reflns_av_unetI/netI 0.0277
_diffrn_reflns_Laue_measured_fraction_full 0.944
_diffrn_reflns_Laue_measured_fraction_max 0.980
_diffrn_reflns_limit_h_max 12
_diffrn_reflns_limit_h_min -12
_diffrn_reflns_limit_k_max 13
_diffrn_reflns_limit_k_min -12
_diffrn_reflns_limit_l_max 27
_diffrn_reflns_limit_l_min -27
_diffrn_reflns_number 31875
_diffrn_reflns_point_group_measured_fraction_full 0.946
_diffrn_reflns_point_group_measured_fraction_max 0.983
_diffrn_reflns_theta_full 67.679
_diffrn_reflns_theta_max 65.990
_diffrn_reflns_theta_min 3.755
_exptl_absorpt_coefficient_mu 0.574
_exptl_absorpt_correction_T_max 0.7532
_exptl_absorpt_correction_T_min 0.5480
_exptl_absorpt_correction_type multi-scan
_exptl_absorpt_process_details sadabs
_exptl_crystal_colour colorless
_exptl_crystal_density_diffrn 1.222
_exptl_crystal_description prismatic
_exptl_crystal_F_000 1152
_exptl_crystal_size_max 0.220
_exptl_crystal_size_mid 0.170
_exptl_crystal_size_min 0.130
_refine_diff_density_max 0.273
_refine_diff_density_min -0.184
_refine_diff_density_rms 0.033
_refine_ls_abs_structure_details
; 
 Flack x determined using 2122 quotients [(I+)-(I-)]/[(I+)+(I-)] 
 (Parsons and Flack (2004), Acta Cryst. A60, s61). 
;
_refine_ls_abs_structure_Flack -0.10(9)
_refine_ls_extinction_coef 0.0121(7)
_refine_ls_extinction_expression Fc^*^=kFc[1+0.001xFc^2^\l^3^/sin(2\q)]^-1/4^
_refine_ls_extinction_method SHELXL
_refine_ls_goodness_of_fit_ref 1.016
_refine_ls_hydrogen_treatment mixed
_refine_ls_matrix_type full
_refine_ls_number_parameters 385
_refine_ls_number_reflns 5085
_refine_ls_number_restraints 0
_refine_ls_restrained_S_all 1.016
_refine_ls_R_factor_all 0.0348
_refine_ls_R_factor_gt 0.0338
_refine_ls_shift/su_max 0.001
_refine_ls_shift/su_mean 0.000
_refine_ls_structure_factor_coef Fsqd
_refine_ls_weighting_details 'w=1/[\s^2^(Fo^2^)+(0.0610P)^2^+0.3074P] where P=(Fo^2^+2Fc^2^)/3'
_refine_ls_weighting_scheme calc
_refine_ls_wR_factor_gt 0.0945
_refine_ls_wR_factor_ref 0.0961
_reflns_Friedel_coverage 0.768
_reflns_Friedel_fraction_full 0.948
_reflns_Friedel_fraction_max 0.988
_reflns_number_gt 4932
_reflns_number_total 5085
_reflns_threshold_expression 'I > 2\s(I)'
_cod_data_source_file ol7b00351_si_002.cif
_cod_data_source_block cu_dm16633_0m
_cod_depositor_comments 'Adding full bibliography for 1545564.cif.'
_cod_database_code 1545564
_shelx_space_group_comment
; 
The symmetry employed for this shelxl refinement is uniquely defined 
by the following loop, which should always be used as a source of 
symmetry information in preference to the above space-group names. 
They are only intended as comments. 
;
_shelx_estimated_absorpt_t_min 0.884
_shelx_estimated_absorpt_t_max 0.929
_shelxl_version_number 2013-4

loop_
_space_group_symop_operation_xyz
'x, y, z'
'x+1/2, -y+1/2, -z'
'-x, y+1/2, -z+1/2'
'-x+1/2, -y, z+1/2'

loop_
_atom_site_label
_atom_site_type_symbol
_atom_site_fract_x
_atom_site_fract_y
_atom_site_fract_z
_atom_site_U_iso_or_equiv
_atom_site_adp_type
_atom_site_occupancy
_atom_site_site_symmetry_order
_atom_site_calc_flag
_atom_site_refinement_flags_posn
_atom_site_refinement_flags_adp
N1 N -0.08043(17) 0.40582(15) 0.22290(8) 0.0475(4) Uani 1 1 d . .
N2 N 0.18446(17) 0.13295(14) 0.10084(7) 0.0435(4) Uani 1 1 d . .
N3 N 0.16917(18) 0.21298(15) 0.05775(7) 0.0481(4) Uani 1 1 d . .
O1 O 0.06938(17) 0.06261(13) 0.17588(6) 0.0549(4) Uani 1 1 d . .
C1 C -0.20558(19) 0.39739(16) 0.20425(9) 0.0430(4) Uani 1 1 d . .
C2 C -0.3152(2) 0.45027(18) 0.22460(11) 0.0546(5) Uani 1 1 d . .
H2 H -0.3101 0.4987 0.2550 0.066 Uiso 1 1 calc R U
C3 C -0.4305(2) 0.4292(2) 0.19869(12) 0.0607(6) Uani 1 1 d . .
H3 H -0.5054 0.4633 0.2116 0.073 Uiso 1 1 calc R U
C4 C -0.4369(2) 0.3572(2) 0.15321(12) 0.0629(6) Uani 1 1 d . .
H4 H -0.5164 0.3441 0.1360 0.075 Uiso 1 1 calc R U
C5 C -0.3288(2) 0.3047(2) 0.13279(10) 0.0544(5) Uani 1 1 d . .
H5 H -0.3356 0.2572 0.1020 0.065 Uiso 1 1 calc R U
C6 C -0.20765(18) 0.32292(17) 0.15847(8) 0.0408(4) Uani 1 1 d . .
C7 C -0.07577(18) 0.28366(16) 0.15182(8) 0.0390(4) Uani 1 1 d . .
C8 C -0.00234(18) 0.33804(17) 0.19171(8) 0.0423(4) Uani 1 1 d . .
C9 C -0.02306(18) 0.20003(17) 0.10996(8) 0.0418(4) Uani 1 1 d . .
C10 C 0.0792(2) 0.12349(16) 0.13534(7) 0.0405(4) Uani 1 1 d . .
C11 C 0.0549(2) 0.25176(17) 0.06295(8) 0.0459(5) Uani 1 1 d . .
C12 C 0.0058(3) 0.3412(2) 0.02568(11) 0.0710(7) Uani 1 1 d . .
H12A H 0.0718 0.3617 -0.0009 0.107 Uiso 1 1 calc R U
H12B H -0.0169 0.4035 0.0485 0.107 Uiso 1 1 calc R U
H12C H -0.0692 0.3160 0.0055 0.107 Uiso 1 1 calc R U
C13 C 0.29843(19) 0.06761(17) 0.10125(9) 0.0456(5) Uani 1 1 d . .
C14 C 0.3950(3) 0.0860(3) 0.13866(12) 0.0714(7) Uani 1 1 d . .
H14 H 0.3873 0.1414 0.1656 0.086 Uiso 1 1 calc R U
C15 C 0.5065(3) 0.0215(4) 0.13680(15) 0.0928(11) Uani 1 1 d . .
H15 H 0.5728 0.0337 0.1628 0.111 Uiso 1 1 calc R U
C16 C 0.5188(3) -0.0583(3) 0.09767(18) 0.0925(11) Uani 1 1 d . .
H16 H 0.5918 -0.1029 0.0976 0.111 Uiso 1 1 calc R U
C17 C 0.4245(4) -0.0738(3) 0.0583(2) 0.1129(14) Uani 1 1 d . .
H17 H 0.4350 -0.1264 0.0301 0.135 Uiso 1 1 calc R U
C18 C 0.3133(3) -0.0116(3) 0.06009(16) 0.0880(10) Uani 1 1 d . .
H18 H 0.2482 -0.0231 0.0335 0.106 Uiso 1 1 calc R U
C19 C -0.1304(2) 0.1239(2) 0.08458(11) 0.0603(6) Uani 1 1 d . .
H19A H -0.1825 0.0952 0.1155 0.072 Uiso 1 1 calc R U
H19B H -0.1865 0.1676 0.0605 0.072 Uiso 1 1 calc R U
C20 C -0.0782(3) 0.0288(2) 0.05021(10) 0.0597(6) Uani 1 1 d . .
C21 C -0.0618(4) -0.0734(3) 0.07395(13) 0.0856(10) Uani 1 1 d . .
H21 H -0.0864 -0.0855 0.1114 0.103 Uiso 1 1 calc R U
C22 C -0.0092(4) -0.1581(2) 0.04273(14) 0.1015(13) Uani 1 1 d . .
H22 H 0.0013 -0.2266 0.0594 0.122 Uiso 1 1 calc R U
C23 C 0.0277(3) -0.1421(2) -0.01268(13) 0.0817(9) Uani 1 1 d . .
H23 H 0.0642 -0.1993 -0.0333 0.098 Uiso 1 1 calc R U
C24 C 0.0105(3) -0.0423(2) -0.03713(11) 0.0714(7) Uani 1 1 d . .
H24 H 0.0346 -0.0312 -0.0748 0.086 Uiso 1 1 calc R U
C25 C -0.0428(3) 0.0427(2) -0.00629(10) 0.0663(7) Uani 1 1 d . .
H25 H -0.0551 0.1104 -0.0236 0.080 Uiso 1 1 calc R U
C26 C 0.14098(18) 0.33442(18) 0.20404(9) 0.0451(5) Uani 1 1 d . .
H26 H 0.1802 0.2900 0.1739 0.054 Uiso 1 1 calc R U
C27 C 0.19620(18) 0.44999(19) 0.19758(9) 0.0472(5) Uani 1 1 d . .
C28 C 0.2230(2) 0.4898(2) 0.14377(11) 0.0630(6) Uani 1 1 d . .
H28 H 0.2123 0.4442 0.1124 0.076 Uiso 1 1 calc R U
C29 C 0.2654(3) 0.5962(3) 0.13597(15) 0.0774(8) Uani 1 1 d . .
H29 H 0.2815 0.6220 0.0995 0.093 Uiso 1 1 calc R U
C30 C 0.2838(3) 0.6641(3) 0.18169(16) 0.0786(9) Uani 1 1 d . .
H30 H 0.3123 0.7357 0.1764 0.094 Uiso 1 1 calc R U
C31 C 0.2598(3) 0.6255(2) 0.23528(15) 0.0709(8) Uani 1 1 d . .
H31 H 0.2734 0.6709 0.2665 0.085 Uiso 1 1 calc R U
C32 C 0.2156(2) 0.5196(2) 0.24353(11) 0.0562(6) Uani 1 1 d . .
H32 H 0.1987 0.4947 0.2801 0.067 Uiso 1 1 calc R U
C33 C 0.17209(19) 0.27665(17) 0.26010(9) 0.0466(5) Uani 1 1 d . .
C34 C 0.2994(2) 0.2713(2) 0.27916(12) 0.0595(6) Uani 1 1 d . .
H34 H 0.3646 0.3062 0.2588 0.071 Uiso 1 1 calc R U
C35 C 0.3296(3) 0.2145(2) 0.32831(13) 0.0696(7) Uani 1 1 d . .
H35 H 0.4151 0.2119 0.3406 0.084 Uiso 1 1 calc R U
C36 C 0.2352(3) 0.1619(2) 0.35915(12) 0.0690(7) Uani 1 1 d . .
H36 H 0.2563 0.1246 0.3923 0.083 Uiso 1 1 calc R U
C37 C 0.1097(3) 0.1652(2) 0.34039(11) 0.0638(6) Uani 1 1 d . .
H37 H 0.0452 0.1290 0.3606 0.077 Uiso 1 1 calc R U
C38 C 0.0785(2) 0.2225(2) 0.29120(10) 0.0542(5) Uani 1 1 d . .
H38 H -0.0070 0.2244 0.2790 0.065 Uiso 1 1 calc R U
H1 H -0.059(3) 0.449(2) 0.2506(11) 0.063(8) Uiso 1 1 d . .

loop_
_atom_site_aniso_label
_atom_site_aniso_U_11
_atom_site_aniso_U_22
_atom_site_aniso_U_33
_atom_site_aniso_U_23
_atom_site_aniso_U_13
_atom_site_aniso_U_12
N1 0.0378(8) 0.0504(10) 0.0542(10) -0.0144(8) 0.0025(8) 0.0019(7)
N2 0.0450(9) 0.0435(9) 0.0420(8) 0.0047(7) 0.0059(7) 0.0058(7)
N3 0.0524(10) 0.0469(9) 0.0450(9) 0.0082(7) 0.0090(8) 0.0034(8)
O1 0.0723(10) 0.0490(8) 0.0434(7) 0.0083(6) 0.0115(7) 0.0053(8)
C1 0.0366(9) 0.0390(10) 0.0534(11) 0.0038(8) 0.0052(8) 0.0023(7)
C2 0.0464(11) 0.0450(12) 0.0723(14) -0.0009(10) 0.0124(10) 0.0064(9)
C3 0.0382(10) 0.0557(13) 0.0882(17) 0.0096(12) 0.0115(11) 0.0113(10)
C4 0.0373(10) 0.0686(15) 0.0826(16) 0.0111(13) -0.0083(11) 0.0059(10)
C5 0.0439(11) 0.0609(14) 0.0585(12) 0.0003(10) -0.0089(10) 0.0046(10)
C6 0.0376(9) 0.0424(11) 0.0424(10) 0.0053(8) -0.0004(8) 0.0016(8)
C7 0.0362(9) 0.0434(10) 0.0374(9) -0.0006(7) -0.0007(7) 0.0011(8)
C8 0.0363(10) 0.0454(11) 0.0452(10) -0.0073(8) 0.0026(8) 0.0015(8)
C9 0.0410(10) 0.0492(11) 0.0353(9) -0.0034(8) 0.0003(8) 0.0003(8)
C10 0.0479(10) 0.0384(10) 0.0352(9) -0.0033(7) 0.0026(8) -0.0003(8)
C11 0.0526(11) 0.0491(11) 0.0360(9) 0.0023(8) 0.0010(8) 0.0058(9)
C12 0.0841(18) 0.0750(17) 0.0540(13) 0.0193(12) 0.0042(12) 0.0234(15)
C13 0.0440(10) 0.0403(10) 0.0525(11) 0.0052(9) 0.0057(9) 0.0032(8)
C14 0.0557(14) 0.089(2) 0.0697(16) -0.0120(14) -0.0021(12) 0.0036(13)
C15 0.0493(14) 0.139(3) 0.090(2) 0.020(2) -0.0089(14) 0.0100(18)
C16 0.0734(19) 0.082(2) 0.122(3) 0.025(2) 0.0147(19) 0.0357(17)
C17 0.112(3) 0.078(2) 0.149(4) -0.030(2) -0.003(3) 0.045(2)
C18 0.082(2) 0.0706(19) 0.111(2) -0.0354(18) -0.0170(19) 0.0223(16)
C19 0.0494(12) 0.0743(16) 0.0571(13) -0.0220(12) 0.0011(10) -0.0079(11)
C20 0.0596(13) 0.0661(15) 0.0535(12) -0.0202(11) 0.0032(10) -0.0173(12)
C21 0.125(3) 0.0623(17) 0.0691(16) -0.0142(13) 0.0350(17) -0.0355(18)
C22 0.171(4) 0.0488(15) 0.085(2) -0.0122(14) 0.035(2) -0.031(2)
C23 0.113(2) 0.0610(16) 0.0713(16) -0.0275(13) 0.0227(16) -0.0208(16)
C24 0.094(2) 0.0708(17) 0.0492(12) -0.0178(12) 0.0047(13) -0.0092(15)
C25 0.0810(17) 0.0708(16) 0.0471(12) -0.0122(11) -0.0086(12) -0.0004(13)
C26 0.0344(9) 0.0491(11) 0.0517(11) -0.0149(9) 0.0015(8) 0.0028(8)
C27 0.0310(9) 0.0528(12) 0.0577(12) -0.0100(10) 0.0052(8) 0.0023(8)
C28 0.0523(13) 0.0737(17) 0.0629(14) -0.0049(12) 0.0085(11) -0.0020(12)
C29 0.0651(16) 0.0781(19) 0.089(2) 0.0163(16) 0.0183(14) -0.0047(14)
C30 0.0561(15) 0.0554(16) 0.124(3) -0.0016(17) 0.0161(15) -0.0020(12)
C31 0.0585(14) 0.0540(15) 0.100(2) -0.0250(14) 0.0072(14) -0.0005(11)
C32 0.0489(12) 0.0538(13) 0.0659(14) -0.0169(11) 0.0052(10) 0.0029(10)
C33 0.0392(9) 0.0445(11) 0.0561(11) -0.0153(9) -0.0026(9) 0.0026(8)
C34 0.0421(11) 0.0592(14) 0.0771(15) -0.0098(12) -0.0097(10) 0.0012(10)
C35 0.0569(14) 0.0665(16) 0.0854(17) -0.0082(14) -0.0239(13) 0.0096(13)
C36 0.0778(17) 0.0646(16) 0.0648(15) -0.0020(13) -0.0146(13) 0.0098(14)
C37 0.0658(15) 0.0656(16) 0.0599(14) -0.0051(12) 0.0024(11) 0.0003(12)
C38 0.0439(11) 0.0640(14) 0.0548(12) -0.0094(10) -0.0034(9) -0.0008(10)

loop_
_atom_type_symbol
_atom_type_description
_atom_type_scat_dispersion_real
_atom_type_scat_dispersion_imag
_atom_type_scat_source
C C 0.0181 0.0091 'International Tables Vol C Tables 4.2.6.8 and 6.1.1.4'
H H 0.0000 0.0000 'International Tables Vol C Tables 4.2.6.8 and 6.1.1.4'
N N 0.0311 0.0180 'International Tables Vol C Tables 4.2.6.8 and 6.1.1.4'
O O 0.0492 0.0322 'International Tables Vol C Tables 4.2.6.8 and 6.1.1.4'

loop_
_geom_angle_atom_site_label_1
_geom_angle_atom_site_label_2
_geom_angle_atom_site_label_3
_geom_angle
C8 N1 C1 109.85(17)
C8 N1 H1 128.6(18)
C1 N1 H1 121.6(18)
C10 N2 N3 113.33(16)
C10 N2 C13 127.58(16)
N3 N2 C13 118.91(16)
C11 N3 N2 106.83(16)
N1 C1 C2 128.7(2)
N1 C1 C6 107.92(16)
C2 C1 C6 123.4(2)
C3 C2 C1 118.1(2)
C3 C2 H2 120.9
C1 C2 H2 120.9
C2 C3 C4 120.4(2)
C2 C3 H3 119.8
C4 C3 H3 119.8
C5 C4 C3 121.8(2)
C5 C4 H4 119.1
C3 C4 H4 119.1
C4 C5 C6 119.9(2)
C4 C5 H5 120.0
C6 C5 H5 120.0
C5 C6 C1 116.33(18)
C5 C6 C7 137.37(19)
C1 C6 C7 106.29(16)
C8 C7 C6 106.53(17)
C8 C7 C9 124.60(17)
C6 C7 C9 128.86(17)
N1 C8 C7 109.36(17)
N1 C8 C26 119.53(18)
C7 C8 C26 131.10(18)
C11 C9 C7 112.77(17)
C11 C9 C10 99.95(15)
C7 C9 C10 113.79(15)
C11 C9 C19 110.30(17)
C7 C9 C19 113.07(16)
C10 C9 C19 106.04(17)
O1 C10 N2 125.95(19)
O1 C10 C9 128.50(18)
N2 C10 C9 105.47(15)
N3 C11 C12 122.0(2)
N3 C11 C9 114.18(18)
C12 C11 C9 123.8(2)
C11 C12 H12A 109.5
C11 C12 H12B 109.5
H12A C12 H12B 109.5
C11 C12 H12C 109.5
H12A C12 H12C 109.5
H12B C12 H12C 109.5
C14 C13 C18 119.5(2)
C14 C13 N2 121.6(2)
C18 C13 N2 118.7(2)
C13 C14 C15 119.8(3)
C13 C14 H14 120.1
C15 C14 H14 120.1
C16 C15 C14 120.4(3)
C16 C15 H15 119.8
C14 C15 H15 119.8
C15 C16 C17 120.0(3)
C15 C16 H16 120.0
C17 C16 H16 120.0
C16 C17 C18 120.1(3)
C16 C17 H17 120.0
C18 C17 H17 120.0
C13 C18 C17 120.1(3)
C13 C18 H18 120.0
C17 C18 H18 120.0
C20 C19 C9 113.99(19)
C20 C19 H19A 108.8
C9 C19 H19A 108.8
C20 C19 H19B 108.8
C9 C19 H19B 108.8
H19A C19 H19B 107.6
C21 C20 C25 117.8(2)
C21 C20 C19 121.4(2)
C25 C20 C19 120.8(3)
C20 C21 C22 120.7(3)
C20 C21 H21 119.7
C22 C21 H21 119.7
C23 C22 C21 120.7(3)
C23 C22 H22 119.7
C21 C22 H22 119.7
C24 C23 C22 119.5(3)
C24 C23 H23 120.2
C22 C23 H23 120.2
C23 C24 C25 120.2(3)
C23 C24 H24 119.9
C25 C24 H24 119.9
C24 C25 C20 121.1(3)
C24 C25 H25 119.4
C20 C25 H25 119.4
C8 C26 C33 112.67(17)
C8 C26 C27 108.68(18)
C33 C26 C27 115.60(17)
C8 C26 H26 106.4
C33 C26 H26 106.4
C27 C26 H26 106.4
C28 C27 C32 118.0(2)
C28 C27 C26 119.3(2)
C32 C27 C26 122.7(2)
C29 C28 C27 120.9(3)
C29 C28 H28 119.5
C27 C28 H28 119.5
C30 C29 C28 120.4(3)
C30 C29 H29 119.8
C28 C29 H29 119.8
C31 C30 C29 119.4(3)
C31 C30 H30 120.3
C29 C30 H30 120.3
C30 C31 C32 120.7(3)
C30 C31 H31 119.7
C32 C31 H31 119.7
C31 C32 C27 120.6(3)
C31 C32 H32 119.7
C27 C32 H32 119.7
C38 C33 C34 118.0(2)
C38 C33 C26 122.02(18)
C34 C33 C26 119.9(2)
C35 C34 C33 120.4(3)
C35 C34 H34 119.8
C33 C34 H34 119.8
C36 C35 C34 121.0(2)
C36 C35 H35 119.5
C34 C35 H35 119.5
C37 C36 C35 119.2(3)
C37 C36 H36 120.4
C35 C36 H36 120.4
C36 C37 C38 120.1(3)
C36 C37 H37 119.9
C38 C37 H37 119.9
C33 C38 C37 121.3(2)
C33 C38 H38 119.3
C37 C38 H38 119.3

loop_
_geom_bond_atom_site_label_1
_geom_bond_atom_site_label_2
_geom_bond_distance
N1 C8 1.369(3)
N1 C1 1.370(3)
N1 H1 0.87(3)
N2 C10 1.363(3)
N2 N3 1.416(2)
N2 C13 1.422(3)
N3 C11 1.278(3)
O1 C10 1.213(2)
C1 C2 1.389(3)
C1 C6 1.409(3)
C2 C3 1.363(4)
C2 H2 0.9300
C3 C4 1.386(4)
C3 H3 0.9300
C4 C5 1.374(3)
C4 H4 0.9300
C5 C6 1.408(3)
C5 H5 0.9300
C6 C7 1.453(3)
C7 C8 1.377(3)
C7 C9 1.519(3)
C8 C26 1.510(3)
C9 C11 1.507(3)
C9 C10 1.531(3)
C9 C19 1.565(3)
C11 C12 1.489(3)
C12 H12A 0.9600
C12 H12B 0.9600
C12 H12C 0.9600
C13 C14 1.350(3)
C13 C18 1.377(4)
C14 C15 1.396(4)
C14 H14 0.9300
C15 C16 1.346(5)
C15 H15 0.9300
C16 C17 1.358(6)
C16 H16 0.9300
C17 C18 1.378(5)
C17 H17 0.9300
C18 H18 0.9300
C19 C20 1.514(3)
C19 H19A 0.9700
C19 H19B 0.9700
C20 C21 1.376(4)
C20 C25 1.390(4)
C21 C22 1.379(4)
C21 H21 0.9300
C22 C23 1.373(4)
C22 H22 0.9300
C23 C24 1.358(4)
C23 H23 0.9300
C24 C25 1.380(4)
C24 H24 0.9300
C25 H25 0.9300
C26 C33 1.530(3)
C26 C27 1.528(3)
C26 H26 0.9800
C27 C28 1.384(4)
C27 C32 1.389(3)
C28 C29 1.383(4)
C28 H28 0.9300
C29 C30 1.371(5)
C29 H29 0.9300
C30 C31 1.369(5)
C30 H30 0.9300
C31 C32 1.384(4)
C31 H31 0.9300
C32 H32 0.9300
C33 C38 1.381(3)
C33 C34 1.392(3)
C34 C35 1.384(4)
C34 H34 0.9300
C35 C36 1.375(4)
C35 H35 0.9300
C36 C37 1.371(4)
C36 H36 0.9300
C37 C38 1.390(4)
C37 H37 0.9300
C38 H38 0.9300

loop_
_geom_torsion_atom_site_label_1
_geom_torsion_atom_site_label_2
_geom_torsion_atom_site_label_3
_geom_torsion_atom_site_label_4
_geom_torsion
C10 N2 N3 C11 -2.2(2)
C13 N2 N3 C11 173.25(19)
C8 N1 C1 C2 178.9(2)
C8 N1 C1 C6 -1.2(2)
N1 C1 C2 C3 179.6(2)
C6 C1 C2 C3 -0.3(3)
C1 C2 C3 C4 -0.3(4)
C2 C3 C4 C5 0.2(4)
C3 C4 C5 C6 0.5(4)
C4 C5 C6 C1 -1.0(3)
C4 C5 C6 C7 177.7(2)
N1 C1 C6 C5 -178.98(19)
C2 C1 C6 C5 0.9(3)
N1 C1 C6 C7 1.9(2)
C2 C1 C6 C7 -178.2(2)
C5 C6 C7 C8 179.3(2)
C1 C6 C7 C8 -1.9(2)
C5 C6 C7 C9 -0.5(4)
C1 C6 C7 C9 178.32(18)
C1 N1 C8 C7 0.0(2)
C1 N1 C8 C26 179.17(19)
C6 C7 C8 N1 1.2(2)
C9 C7 C8 N1 -179.02(18)
C6 C7 C8 C26 -177.8(2)
C9 C7 C8 C26 1.9(4)
C8 C7 C9 C11 -73.5(2)
C6 C7 C9 C11 106.2(2)
C8 C7 C9 C10 39.4(3)
C6 C7 C9 C10 -140.9(2)
C8 C7 C9 C19 160.5(2)
C6 C7 C9 C19 -19.8(3)
N3 N2 C10 O1 -178.42(19)
C13 N2 C10 O1 6.6(3)
N3 N2 C10 C9 4.6(2)
C13 N2 C10 C9 -170.37(18)
C11 C9 C10 O1 178.3(2)
C7 C9 C10 O1 57.9(3)
C19 C9 C10 O1 -67.0(2)
C11 C9 C10 N2 -4.77(19)
C7 C9 C10 N2 -125.21(17)
C19 C9 C10 N2 109.88(18)
N2 N3 C11 C12 178.0(2)
N2 N3 C11 C9 -1.4(2)
C7 C9 C11 N3 125.1(2)
C10 C9 C11 N3 3.9(2)
C19 C9 C11 N3 -107.4(2)
C7 C9 C11 C12 -54.3(3)
C10 C9 C11 C12 -175.5(2)
C19 C9 C11 C12 73.2(3)
C10 N2 C13 C14 -81.1(3)
N3 N2 C13 C14 104.1(3)
C10 N2 C13 C18 103.0(3)
N3 N2 C13 C18 -71.7(3)
C18 C13 C14 C15 -2.7(4)
N2 C13 C14 C15 -178.6(3)
C13 C14 C15 C16 0.5(5)
C14 C15 C16 C17 2.5(6)
C15 C16 C17 C18 -3.3(7)
C14 C13 C18 C17 1.9(5)
N2 C13 C18 C17 177.9(3)
C16 C17 C18 C13 1.1(6)
C11 C9 C19 C20 61.9(3)
C7 C9 C19 C20 -170.75(19)
C10 C9 C19 C20 -45.4(2)
C9 C19 C20 C21 96.1(3)
C9 C19 C20 C25 -82.5(3)
C25 C20 C21 C22 1.3(5)
C19 C20 C21 C22 -177.3(3)
C20 C21 C22 C23 0.0(6)
C21 C22 C23 C24 -0.9(6)
C22 C23 C24 C25 0.5(5)
C23 C24 C25 C20 0.8(5)
C21 C20 C25 C24 -1.7(4)
C19 C20 C25 C24 176.9(3)
N1 C8 C26 C33 71.8(2)
C7 C8 C26 C33 -109.2(3)
N1 C8 C26 C27 -57.6(3)
C7 C8 C26 C27 121.3(2)
C8 C26 C27 C28 -79.8(2)
C33 C26 C27 C28 152.4(2)
C8 C26 C27 C32 97.2(2)
C33 C26 C27 C32 -30.6(3)
C32 C27 C28 C29 -1.2(3)
C26 C27 C28 C29 175.9(2)
C27 C28 C29 C30 1.1(4)
C28 C29 C30 C31 0.0(5)
C29 C30 C31 C32 -0.9(4)
C30 C31 C32 C27 0.8(4)
C28 C27 C32 C31 0.3(3)
C26 C27 C32 C31 -176.8(2)
C8 C26 C33 C38 7.7(3)
C27 C26 C33 C38 133.5(2)
C8 C26 C33 C34 -176.68(19)
C27 C26 C33 C34 -50.9(3)
C38 C33 C34 C35 -0.9(3)
C26 C33 C34 C35 -176.7(2)
C33 C34 C35 C36 0.2(4)
C34 C35 C36 C37 0.7(4)
C35 C36 C37 C38 -1.0(4)
C34 C33 C38 C37 0.6(3)
C26 C33 C38 C37 176.3(2)
C36 C37 C38 C33 0.3(4)
